data_4508312
loop_
_publ_author_name
'Oueslati, Issam'
'Paix\~ao, Jos\'e A.'
'Rodrigues, V\'itor H.'
'Suwinska, Kinga'
'Lesniewska, Barbara'
'Shkurenko, Aleksander'
'Eus\'ebio, M. Ermelinda S.'
'Vicens, Jacques'
'Maria, Teresa M. R.'
'Ramalho, Am\'ilcar L.'

_publ_section_title
;
 Generating Flexibility in Inclusion Compounds that Possess
 Solvent-Accessible Voids: An Alternative Route to Control Pore Size in
 Three-Dimensional Nanoporous Molecular Crystals
;
_journal_issue 10
_journal_name_full 'Crystal Growth &amp; Design'
_journal_page_first 4512
_journal_paper_doi 10.1021/cg400996w
_journal_volume 13
_journal_year 2013
_chemical_formula_sum 'C54 H73 N3 O7'
_chemical_formula_weight 876.15
_chemical_name_systematic
; 
 ? 
;
_space_group_IT_number 15
_symmetry_cell_setting monoclinic
_symmetry_space_group_name_Hall '-C 2yc'
_symmetry_space_group_name_H-M 'C 1 2/c 1'
_atom_sites_solution_hydrogens geom
_atom_sites_solution_primary direct
_atom_sites_solution_secondary difmap
_audit_creation_method SHELXL-97
_cell_angle_alpha 90.00
_cell_angle_beta 116.11
_cell_angle_gamma 90.00
_cell_formula_units_Z 8
_cell_length_a 36.094
_cell_length_b 12.017
_cell_length_c 26.253
_cell_measurement_reflns_used 8640
_cell_measurement_temperature 293(2)
_cell_measurement_theta_max 18.9807
_cell_measurement_theta_min 2.3410
_cell_volume 10224.982
_computing_cell_refinement 'SAINT (Bruker, 2003)'
_computing_data_collection 'APEX2 (Bruker, 2003)'
_computing_data_reduction 'SAINT (Bruker, 2003)'
_computing_molecular_graphics 'PLATON (Spek, 2009)'
_computing_publication_material 'SHELXL-97 (Sheldrick, 2008)'
_computing_structure_refinement 'SHELXL-97 (Sheldrick, 2008)'
_computing_structure_solution 'SHELXS-97 (Sheldrick, 2008)'
_diffrn_ambient_temperature 293(2)
_diffrn_measured_fraction_theta_full 0.798
_diffrn_measured_fraction_theta_max 0.798
_diffrn_measurement_device_type
;
Bruker-Nonius APEX-2 CCD area-detector diffractometer (Bruker-Nonius, 2004)
;
_diffrn_measurement_method '\f and \w'
_diffrn_radiation_monochromator graphite
_diffrn_radiation_source 'fine-focus sealed tube'
_diffrn_radiation_type MoK\a
_diffrn_radiation_wavelength 0.71073
_diffrn_reflns_av_R_equivalents 0.0943
_diffrn_reflns_av_sigmaI/netI 0.0807
_diffrn_reflns_limit_h_max 36
_diffrn_reflns_limit_h_min -35
_diffrn_reflns_limit_k_max 12
_diffrn_reflns_limit_k_min -11
_diffrn_reflns_limit_l_max 28
_diffrn_reflns_limit_l_min -26
_diffrn_reflns_number 68588
_diffrn_reflns_theta_full 22.94
_diffrn_reflns_theta_max 22.94
_diffrn_reflns_theta_min 1.63
_exptl_absorpt_coefficient_mu 0.075
_exptl_absorpt_correction_T_max 1.000
_exptl_absorpt_correction_T_min 0.802
_exptl_absorpt_correction_type multi-scan
_exptl_crystal_colour 'translucent colourless'
_exptl_crystal_density_diffrn 1.138
_exptl_crystal_density_method 'not measured'
_exptl_crystal_description prismatic
_exptl_crystal_F_000 3792
_exptl_crystal_size_max .20
_exptl_crystal_size_mid .15
_exptl_crystal_size_min .05
_refine_diff_density_max 1.260
_refine_diff_density_min -0.713
_refine_diff_density_rms 0.147
_refine_ls_extinction_coef 0.0063(11)
_refine_ls_extinction_expression Fc^*^=kFc[1+0.001xFc^2^\l^3^/sin(2\q)]^-1/4^
_refine_ls_extinction_method SHELXL
_refine_ls_goodness_of_fit_ref 2.845
_refine_ls_hydrogen_treatment mixed
_refine_ls_matrix_type full
_refine_ls_number_parameters 563
_refine_ls_number_reflns 5636
_refine_ls_number_restraints 354
_refine_ls_restrained_S_all 2.850
_refine_ls_R_factor_all 0.2241
_refine_ls_R_factor_gt 0.1702
_refine_ls_shift/su_max 0.007
_refine_ls_shift/su_mean 0.000
_refine_ls_structure_factor_coef Fsqd
_refine_ls_weighting_details 'calc w=1/[\s^2^(Fo^2^)+(0.1000P)^2^+0.0000P] where P=(Fo^2^+2Fc^2^)/3'
_refine_ls_weighting_scheme calc
_refine_ls_wR_factor_gt 0.4374
_refine_ls_wR_factor_ref 0.4506
_reflns_number_gt 3534
_reflns_number_total 5636
_reflns_threshold_expression I>2\s(I)
_cod_data_source_file cg400996w_si_002.cif
_cod_data_source_block iopc231
_cod_original_cell_volume 10225.0
_cod_original_sg_symbol_H-M C2/c
_cod_database_code 4508312

loop_
_symmetry_equiv_pos_as_xyz
'x, y, z'
'-x, y, -z+1/2'
'x+1/2, y+1/2, z'
'-x+1/2, y+1/2, -z+1/2'
'-x, -y, -z'
'x, -y, z-1/2'
'-x+1/2, -y+1/2, -z'
'x+1/2, -y+1/2, z-1/2'

loop_
_atom_site_label
_atom_site_type_symbol
_atom_site_fract_x
_atom_site_fract_y
_atom_site_fract_z
_atom_site_U_iso_or_equiv
_atom_site_adp_type
_atom_site_occupancy
_atom_site_symmetry_multiplicity
_atom_site_calc_flag
_atom_site_refinement_flags
O1 O 0.39422(19) 0.6490(6) 0.1157(3) 0.049(2) Uani 1 1 d U
O2 O 0.4429(2) 0.6113(6) 0.2278(3) 0.059(2) Uani 1 1 d U
H2 H 0.4362 0.6315 0.1951 0.089 Uiso 1 1 calc R
O3 O 0.4489(3) 0.5047(7) 0.0563(3) 0.081(3) Uani 1 1 d U
O4 O 0.3959(2) 0.4245(6) 0.2507(3) 0.054(2) Uani 1 1 d U
O5 O 0.3440(2) 0.4857(6) 0.1442(3) 0.063(2) Uani 1 1 d U
H5 H 0.3555 0.4538 0.1749 0.095 Uiso 1 1 calc R
O6 O 0.4316(3) 0.1746(7) 0.2224(3) 0.080(3) Uani 1 1 d U
N1 N 0.4082(3) 0.4465(8) 0.0965(4) 0.060(3) Uani 1 1 d U
H1 H 0.3877 0.4639 0.1032 0.072 Uiso 1 1 calc R
N2 N 0.4453(3) 0.3513(8) 0.2095(4) 0.063(3) Uani 1 1 d U
H2A H 0.4463 0.4194 0.2200 0.075 Uiso 1 1 calc R
N3 N 0.2810(6) 0.9012(17) 0.2297(8) 0.182(7) Uani 1 1 d U
C1 C 0.4584(3) 0.6826(9) 0.3184(5) 0.051(3) Uani 1 1 d U
C2 C 0.2890(3) 0.4922(9) 0.1724(5) 0.053(3) Uani 1 1 d U
C3 C 0.3063(3) 0.6437(8) 0.0586(4) 0.048(3) Uani 1 1 d U
H3A H 0.2848 0.6594 0.0209 0.057 Uiso 1 1 calc R
H3B H 0.3243 0.5871 0.0552 0.057 Uiso 1 1 calc R
C4 C 0.4114(4) 0.5466(9) 0.3310(5) 0.049(3) Uani 1 1 d U
C5 C 0.4417(3) 0.8341(9) 0.1824(4) 0.056(3) Uani 1 1 d U
H5A H 0.4546 0.7767 0.1697 0.067 Uiso 1 1 calc R
H5B H 0.4545 0.9045 0.1815 0.067 Uiso 1 1 calc R
C6 C 0.3115(3) 0.8491(10) 0.0773(4) 0.055(3) Uani 1 1 d U
H6 H 0.2830 0.8525 0.0562 0.066 Uiso 1 1 calc R
C7 C 0.4085(4) 0.6376(10) 0.0733(5) 0.062(3) Uani 1 1 d U
H7A H 0.4308 0.6898 0.0803 0.074 Uiso 1 1 calc R
H7B H 0.3863 0.6534 0.0361 0.074 Uiso 1 1 calc R
C8 C 0.3959(4) 0.5995(9) 0.3633(5) 0.059(3) Uani 1 1 d U
H8 H 0.4143 0.6416 0.3936 0.071 Uiso 1 1 calc R
C9 C 0.2480(4) 0.6420(9) 0.0856(5) 0.063(3) Uani 1 1 d U
H9 H 0.2340 0.6913 0.0560 0.076 Uiso 1 1 calc R
C10 C 0.4567(3) 0.8958(9) 0.2788(5) 0.052(3) Uani 1 1 d U
H10 H 0.4551 0.9680 0.2652 0.062 Uiso 1 1 calc R
C11 C 0.3416(4) 0.4733(8) 0.2741(5) 0.050(3) Uani 1 1 d U
C12 C 0.3959(3) 0.8400(10) 0.1412(4) 0.046(3) Uani 1 1 d U
C13 C 0.3747(3) 0.9385(9) 0.1351(4) 0.051(3) Uani 1 1 d U
H13 H 0.3893 1.0015 0.1541 0.061 Uiso 1 1 calc R
C14 C 0.4537(3) 0.5674(8) 0.3382(4) 0.054(3) Uani 1 1 d U
H14A H 0.4607 0.5123 0.3169 0.064 Uiso 1 1 calc R
H14B H 0.4729 0.5591 0.3780 0.064 Uiso 1 1 calc R
C15 C 0.4252(4) 0.3344(11) 0.1093(5) 0.081(4) Uani 1 1 d U
H15A H 0.4359 0.3139 0.0826 0.097 Uiso 1 1 calc R
H15B H 0.4033 0.2826 0.1045 0.097 Uiso 1 1 calc R
C16 C 0.3407(4) 0.6525(11) 0.3937(6) 0.076(4) Uani 1 1 d U
C17 C 0.2507(4) 0.5353(9) 0.1637(5) 0.057(3) Uani 1 1 d U
H17 H 0.2392 0.5132 0.1876 0.068 Uiso 1 1 calc R
C18 C 0.3826(3) 0.4805(9) 0.2863(5) 0.049(3) Uani 1 1 d U
C19 C 0.3330(4) 0.9468(10) 0.1020(5) 0.057(3) Uani 1 1 d U
C20 C 0.4117(3) 0.3146(9) 0.2685(5) 0.056(3) Uani 1 1 d U
H20A H 0.3895 0.2648 0.2651 0.068 Uiso 1 1 calc R
H20B H 0.4322 0.3153 0.3079 0.068 Uiso 1 1 calc R
C21 C 0.3105(3) 0.4140(9) 0.2221(5) 0.059(3) Uani 1 1 d U
H21A H 0.2900 0.3785 0.2312 0.071 Uiso 1 1 calc R
H21B H 0.3245 0.3562 0.2113 0.071 Uiso 1 1 calc R
C22 C 0.3731(4) 0.7496(9) 0.1124(4) 0.043(3) Uani 1 1 d U
C23 C 0.3115(4) 1.0608(10) 0.0914(6) 0.072(4) Uani 1 1 d U
C24 C 0.4665(3) 0.8808(9) 0.3360(5) 0.053(3) Uani 1 1 d U
C25 C 0.3284(4) 0.5305(10) 0.3083(5) 0.065(3) Uani 1 1 d U
H25 H 0.3008 0.5261 0.3007 0.077 Uiso 1 1 calc R
C26 C 0.3310(3) 0.7481(9) 0.0832(4) 0.046(3) Uani 1 1 d U
C27 C 0.2299(4) 0.6086(10) 0.1214(5) 0.061(3) Uani 1 1 d U
C28 C 0.3556(4) 0.5968(10) 0.3554(5) 0.061(3) Uani 1 1 d U
C29 C 0.2872(3) 0.6009(9) 0.0947(5) 0.053(3) Uani 1 1 d U
C30 C 0.3058(3) 0.5253(9) 0.1373(4) 0.046(3) Uani 1 1 d U
C31 C 0.1878(4) 0.6535(11) 0.1110(6) 0.077(4) Uani 1 1 d U
C32 C 0.4764(4) 0.9745(11) 0.3779(6) 0.095(4) Uani 1 1 d DU
C33 C 0.4506(3) 0.7030(9) 0.2624(4) 0.045(3) Uani 1 1 d U
C34 C 0.4667(3) 0.7715(10) 0.3541(5) 0.054(3) Uani 1 1 d U
H34 H 0.4727 0.7588 0.3919 0.065 Uiso 1 1 calc R
C35 C 0.4496(3) 0.8098(9) 0.2424(4) 0.042(3) Uani 1 1 d U
C36 C 0.4596(4) 0.3239(10) 0.1696(5) 0.073(4) Uani 1 1 d U
H36A H 0.4700 0.2482 0.1760 0.087 Uiso 1 1 calc R
H36B H 0.4822 0.3731 0.1741 0.087 Uiso 1 1 calc R
C37 C 0.4307(3) 0.2760(12) 0.2311(5) 0.057(3) Uani 1 1 d U
C38 C 0.2985(6) 0.7036(16) 0.3618(7) 0.147(6) Uani 1 1 d U
H38A H 0.2999 0.7631 0.3383 0.221 Uiso 1 1 calc R
H38B H 0.2892 0.7324 0.3883 0.221 Uiso 1 1 calc R
H38C H 0.2795 0.6481 0.3385 0.221 Uiso 1 1 calc R
C39 C 0.1835(6) 0.7753(15) 0.0917(8) 0.152(7) Uani 1 1 d U
H39A H 0.1704 0.7784 0.0510 0.228 Uiso 1 1 calc R
H39B H 0.2103 0.8089 0.1058 0.228 Uiso 1 1 calc R
H39C H 0.1670 0.8149 0.1061 0.228 Uiso 1 1 calc R
C40 C 0.2647(4) 1.0548(11) 0.0541(6) 0.105(5) Uani 1 1 d U
H40A H 0.2520 1.0145 0.0738 0.157 Uiso 1 1 calc R
H40B H 0.2593 1.0173 0.0193 0.157 Uiso 1 1 calc R
H40C H 0.2536 1.1287 0.0460 0.157 Uiso 1 1 calc R
C41 C 0.3293(6) 1.1280(15) 0.0583(8) 0.148(7) Uani 1 1 d U
H41A H 0.3106 1.1262 0.0186 0.221 Uiso 1 1 calc R
H41B H 0.3553 1.0965 0.0639 0.221 Uiso 1 1 calc R
H41C H 0.3334 1.2036 0.0714 0.221 Uiso 1 1 calc R
C42 C 0.1811(6) 0.6587(18) 0.1594(9) 0.177(8) Uani 1 1 d U
H42A H 0.1852 0.5864 0.1766 0.266 Uiso 1 1 calc R
H42B H 0.1534 0.6829 0.1491 0.266 Uiso 1 1 calc R
H42C H 0.2001 0.7105 0.1859 0.266 Uiso 1 1 calc R
C43 C 0.3384(5) 0.5752(13) 0.4372(6) 0.116(5) Uani 1 1 d U
H43A H 0.3173 0.5206 0.4186 0.174 Uiso 1 1 calc R
H43B H 0.3319 0.6171 0.4634 0.174 Uiso 1 1 calc R
H43C H 0.3645 0.5386 0.4574 0.174 Uiso 1 1 calc R
C44 C 0.3692(6) 0.7479(18) 0.4276(9) 0.172(8) Uani 1 1 d U
H44A H 0.3914 0.7186 0.4612 0.259 Uiso 1 1 calc R
H44B H 0.3538 0.8007 0.4380 0.259 Uiso 1 1 calc R
H44C H 0.3803 0.7841 0.4046 0.259 Uiso 1 1 calc R
C45 C 0.3225(5) 1.1214(15) 0.1451(7) 0.137(6) Uani 1 1 d U
H45A H 0.3143 1.0785 0.1692 0.205 Uiso 1 1 calc R
H45B H 0.3087 1.1920 0.1372 0.205 Uiso 1 1 calc R
H45C H 0.3518 1.1330 0.1638 0.205 Uiso 1 1 calc R
C46 C 0.3088(7) 0.8536(17) 0.2329(8) 0.128(6) Uani 1 1 d U
C47 C 0.3410(5) 0.7863(13) 0.2329(6) 0.110(5) Uani 1 1 d U
H47A H 0.3670 0.8129 0.2612 0.164 Uiso 1 1 calc R
H47B H 0.3409 0.7899 0.1962 0.164 Uiso 1 1 calc R
H47C H 0.3370 0.7107 0.2411 0.164 Uiso 1 1 calc R
C48 C 0.4235(4) 0.5212(12) 0.0751(5) 0.065(3) Uani 1 1 d U
C49 C 0.1540(7) 0.587(2) 0.0701(11) 0.215(10) Uani 1 1 d U
H49A H 0.1583 0.5105 0.0809 0.322 Uiso 1 1 calc R
H49B H 0.1530 0.5961 0.0331 0.322 Uiso 1 1 calc R
H49C H 0.1285 0.6123 0.0692 0.322 Uiso 1 1 calc R
C50 C 0.4870(6) 1.0783(16) 0.3630(8) 0.179(8) Uiso 1 1 d D
H50A H 0.4933 1.1299 0.3936 0.268 Uiso 1 1 calc R
H50B H 0.4643 1.1060 0.3295 0.268 Uiso 1 1 calc R
H50C H 0.5107 1.0695 0.3557 0.268 Uiso 1 1 calc R
C51 C 0.4554(6) 0.9741(16) 0.4110(8) 0.179(8) Uiso 1 1 d D
H51A H 0.4664 1.0311 0.4393 0.268 Uiso 1 1 calc R
H51B H 0.4586 0.9029 0.4290 0.268 Uiso 1 1 calc R
H51C H 0.4267 0.9880 0.3875 0.268 Uiso 1 1 calc R
C52 C 0.5181(7) 0.938(2) 0.4233(12) 0.292(16) Uiso 1 1 d D
H52A H 0.5387 0.9916 0.4264 0.437 Uiso 1 1 calc R
H52B H 0.5252 0.8668 0.4133 0.437 Uiso 1 1 calc R
H52C H 0.5169 0.9319 0.4590 0.437 Uiso 1 1 calc R
O7 O -0.0078(5) 0.8387(17) 0.4241(8) 0.216(6) Uiso 1 1 d .
H7 H -0.0282 0.8601 0.3961 0.323 Uiso 1 1 calc R
C53 C -0.0136(6) 0.8555(15) 0.4708(7) 0.221(11) Uiso 1 1 d .
H53A H -0.0110 0.9335 0.4812 0.266 Uiso 1 1 calc R
H53B H 0.0055 0.8122 0.5027 0.266 Uiso 1 1 calc R
C54 C -0.0594(6) 0.8131(15) 0.4499(7) 0.213(10) Uiso 1 1 d R
H54A H -0.0596 0.7333 0.4513 0.320 Uiso 1 1 calc R
H54B H -0.0758 0.8376 0.4117 0.320 Uiso 1 1 calc R
H54C H -0.0706 0.8428 0.4741 0.320 Uiso 1 1 calc R

loop_
_atom_site_aniso_label
_atom_site_aniso_U_11
_atom_site_aniso_U_22
_atom_site_aniso_U_33
_atom_site_aniso_U_23
_atom_site_aniso_U_13
_atom_site_aniso_U_12
O1 0.046(4) 0.055(5) 0.044(4) 0.002(3) 0.020(4) 0.003(4)
O2 0.068(5) 0.050(5) 0.058(5) -0.004(4) 0.026(4) 0.000(4)
O3 0.085(5) 0.084(6) 0.086(5) -0.002(4) 0.047(5) 0.007(5)
O4 0.053(4) 0.036(4) 0.067(5) 0.005(4) 0.020(4) 0.003(4)
O5 0.067(5) 0.062(5) 0.063(5) 0.010(4) 0.031(4) 0.002(4)
O6 0.095(6) 0.055(5) 0.090(5) -0.005(4) 0.041(4) 0.007(5)
N1 0.068(6) 0.053(6) 0.063(6) -0.004(5) 0.032(5) 0.008(5)
N2 0.068(6) 0.059(6) 0.068(6) 0.003(5) 0.036(5) -0.006(5)
N3 0.174(10) 0.193(11) 0.190(11) -0.013(8) 0.091(8) 0.009(8)
C1 0.042(6) 0.045(7) 0.055(6) 0.006(6) 0.012(5) 0.010(5)
C2 0.046(6) 0.046(6) 0.061(7) -0.004(5) 0.017(5) -0.002(5)
C3 0.040(6) 0.048(6) 0.047(6) 0.000(5) 0.013(5) -0.001(5)
C4 0.055(7) 0.044(6) 0.053(6) 0.002(5) 0.028(6) 0.002(5)
C5 0.048(6) 0.057(6) 0.058(7) 0.009(5) 0.019(5) -0.007(5)
C6 0.052(6) 0.059(7) 0.054(6) -0.007(5) 0.022(5) -0.006(6)
C7 0.067(7) 0.063(7) 0.062(6) -0.002(5) 0.034(6) 0.008(6)
C8 0.067(7) 0.050(6) 0.055(6) 0.012(5) 0.022(6) -0.000(6)
C9 0.062(7) 0.055(7) 0.066(7) 0.001(5) 0.023(6) 0.002(6)
C10 0.048(6) 0.049(6) 0.060(7) -0.002(6) 0.024(5) -0.004(5)
C11 0.061(7) 0.036(6) 0.052(6) 0.010(5) 0.024(6) 0.003(5)
C12 0.046(6) 0.043(6) 0.047(6) 0.013(5) 0.017(5) 0.010(6)
C13 0.048(6) 0.050(7) 0.050(6) -0.000(5) 0.017(5) -0.011(5)
C14 0.048(6) 0.042(6) 0.052(6) 0.005(5) 0.005(5) 0.004(5)
C15 0.088(7) 0.076(8) 0.078(7) -0.009(6) 0.037(6) -0.016(6)
C16 0.074(7) 0.076(7) 0.081(7) -0.009(6) 0.038(6) -0.000(6)
C17 0.062(7) 0.049(6) 0.049(6) -0.009(5) 0.016(5) -0.008(6)
C18 0.046(6) 0.052(6) 0.054(6) 0.007(5) 0.026(5) 0.009(5)
C19 0.048(6) 0.059(7) 0.064(7) -0.005(5) 0.024(5) 0.001(6)
C20 0.058(6) 0.041(7) 0.065(6) 0.003(5) 0.023(5) 0.001(5)
C21 0.052(6) 0.056(6) 0.067(7) 0.016(6) 0.023(5) -0.005(5)
C22 0.049(6) 0.036(6) 0.045(6) 0.002(5) 0.020(5) 0.010(6)
C23 0.064(7) 0.062(7) 0.082(7) -0.001(6) 0.025(6) -0.000(6)
C24 0.060(6) 0.044(7) 0.054(6) -0.016(5) 0.024(5) -0.001(5)
C25 0.062(7) 0.064(7) 0.074(7) 0.004(6) 0.037(6) -0.003(6)
C26 0.043(6) 0.042(6) 0.049(6) -0.002(5) 0.017(5) 0.004(5)
C27 0.058(7) 0.053(7) 0.070(7) -0.001(6) 0.026(6) 0.017(6)
C28 0.069(7) 0.058(7) 0.058(7) 0.008(6) 0.029(6) -0.002(6)
C29 0.043(6) 0.051(6) 0.059(6) 0.002(5) 0.016(5) -0.005(5)
C30 0.040(6) 0.049(6) 0.044(6) 0.002(5) 0.014(5) 0.003(5)
C31 0.068(7) 0.080(8) 0.077(7) 0.007(6) 0.027(6) 0.001(6)
C32 0.116(8) 0.090(8) 0.101(8) 0.008(7) 0.068(7) -0.016(7)
C33 0.041(6) 0.045(7) 0.045(6) -0.006(5) 0.016(5) 0.005(5)
C34 0.061(6) 0.050(7) 0.053(6) -0.001(6) 0.027(5) 0.003(5)
C35 0.041(6) 0.037(6) 0.048(6) -0.001(5) 0.019(5) -0.004(5)
C36 0.077(7) 0.059(7) 0.082(7) 0.004(6) 0.035(6) 0.015(6)
C37 0.053(6) 0.052(7) 0.058(6) -0.000(6) 0.017(5) 0.002(6)
C38 0.156(10) 0.166(11) 0.135(10) -0.003(8) 0.079(8) 0.045(8)
C39 0.145(10) 0.146(11) 0.175(11) 0.014(8) 0.079(8) 0.011(8)
C40 0.082(8) 0.085(8) 0.119(9) 0.009(7) 0.019(7) 0.011(6)
C41 0.141(10) 0.125(10) 0.173(10) 0.019(8) 0.066(8) 0.009(8)
C42 0.162(11) 0.209(12) 0.179(11) -0.004(9) 0.092(9) 0.031(9)
C43 0.126(9) 0.130(9) 0.107(8) 0.018(7) 0.065(7) 0.008(7)
C44 0.175(11) 0.179(12) 0.192(11) -0.032(9) 0.108(9) -0.010(8)
C45 0.125(9) 0.131(10) 0.144(10) -0.031(8) 0.050(8) 0.031(7)
C46 0.126(10) 0.126(10) 0.134(10) 0.002(8) 0.059(8) 0.007(8)
C47 0.110(9) 0.109(9) 0.120(9) 0.006(7) 0.060(7) 0.007(7)
C48 0.061(7) 0.068(8) 0.075(7) -0.009(6) 0.040(6) -0.000(6)
C49 0.191(13) 0.210(13) 0.235(13) -0.033(9) 0.087(9) 0.019(9)

loop_
_atom_type_symbol
_atom_type_description
_atom_type_scat_dispersion_real
_atom_type_scat_dispersion_imag
_atom_type_scat_source
C C 0.0033 0.0016 'International Tables Vol C Tables 4.2.6.8 and 6.1.1.4'
H H 0.0000 0.0000 'International Tables Vol C Tables 4.2.6.8 and 6.1.1.4'
N N 0.0061 0.0033 'International Tables Vol C Tables 4.2.6.8 and 6.1.1.4'
O O 0.0106 0.0060 'International Tables Vol C Tables 4.2.6.8 and 6.1.1.4'

loop_
_geom_angle_atom_site_label_1
_geom_angle_atom_site_label_2
_geom_angle_atom_site_label_3
_geom_angle
C22 O1 C7 113.9(7)
C33 O2 H2 109.5
C18 O4 C20 115.5(8)
C30 O5 H5 109.5
C48 N1 C15 121.5(10)
C48 N1 H1 119.2
C15 N1 H1 119.2
C37 N2 C36 121.4(10)
C37 N2 H2A 119.3
C36 N2 H2A 119.3
C34 C1 C33 118.0(10)
C34 C1 C14 120.3(10)
C33 C1 C14 121.5(10)
C30 C2 C17 118.8(11)
C30 C2 C21 123.3(10)
C17 C2 C21 117.8(11)
C29 C3 C26 111.5(8)
C29 C3 H3A 109.3
C26 C3 H3A 109.3
C29 C3 H3B 109.3
C26 C3 H3B 109.3
H3A C3 H3B 108.0
C8 C4 C18 115.1(10)
C8 C4 C14 121.8(11)
C18 C4 C14 122.8(10)
C35 C5 C12 113.5(8)
C35 C5 H5A 108.9
C12 C5 H5A 108.9
C35 C5 H5B 108.9
C12 C5 H5B 108.9
H5A C5 H5B 107.7
C26 C6 C19 122.4(11)
C26 C6 H6 118.8
C19 C6 H6 118.8
O1 C7 C48 108.3(9)
O1 C7 H7A 110.0
C48 C7 H7A 110.0
O1 C7 H7B 110.0
C48 C7 H7B 110.0
H7A C7 H7B 108.4
C4 C8 C28 126.3(12)
C4 C8 H8 116.8
C28 C8 H8 116.8
C29 C9 C27 120.5(11)
C29 C9 H9 119.8
C27 C9 H9 119.8
C35 C10 C24 122.8(10)
C35 C10 H10 118.6
C24 C10 H10 118.6
C25 C11 C18 117.7(11)
C25 C11 C21 119.7(11)
C18 C11 C21 122.4(11)
C22 C12 C13 116.6(10)
C22 C12 C5 123.7(10)
C13 C12 C5 119.6(10)
C19 C13 C12 122.2(10)
C19 C13 H13 118.9
C12 C13 H13 118.9
C4 C14 C1 112.1(8)
C4 C14 H14A 109.2
C1 C14 H14A 109.2
C4 C14 H14B 109.2
C1 C14 H14B 109.2
H14A C14 H14B 107.9
N1 C15 C36 112.5(10)
N1 C15 H15A 109.1
C36 C15 H15A 109.1
N1 C15 H15B 109.1
C36 C15 H15B 109.1
H15A C15 H15B 107.8
C28 C16 C43 113.2(11)
C28 C16 C38 112.6(12)
C43 C16 C38 107.0(12)
C28 C16 C44 112.0(12)
C43 C16 C44 105.6(13)
C38 C16 C44 105.8(14)
C27 C17 C2 121.8(11)
C27 C17 H17 119.1
C2 C17 H17 119.1
C11 C18 O4 117.8(10)
C11 C18 C4 123.4(11)
O4 C18 C4 118.7(10)
C13 C19 C6 117.6(11)
C13 C19 C23 120.3(11)
C6 C19 C23 122.0(10)
O4 C20 C37 107.6(9)
O4 C20 H20A 110.2
C37 C20 H20A 110.2
O4 C20 H20B 110.2
C37 C20 H20B 110.2
H20A C20 H20B 108.5
C11 C21 C2 112.4(9)
C11 C21 H21A 109.1
C2 C21 H21A 109.1
C11 C21 H21B 109.1
C2 C21 H21B 109.1
H21A C21 H21B 107.9
C26 C22 C12 124.7(10)
C26 C22 O1 117.4(10)
C12 C22 O1 117.8(10)
C45 C23 C41 106.2(13)
C45 C23 C40 113.0(12)
C41 C23 C40 106.6(12)
C45 C23 C19 111.3(11)
C41 C23 C19 105.7(11)
C40 C23 C19 113.5(10)
C34 C24 C10 116.7(10)
C34 C24 C32 119.6(10)
C10 C24 C32 123.8(11)
C11 C25 C28 122.7(11)
C11 C25 H25 118.6
C28 C25 H25 118.6
C22 C26 C6 116.0(10)
C22 C26 C3 123.5(10)
C6 C26 C3 120.6(10)
C17 C27 C9 118.4(11)
C17 C27 C31 121.9(12)
C9 C27 C31 119.7(11)
C8 C28 C25 114.8(11)
C8 C28 C16 124.0(12)
C25 C28 C16 121.1(11)
C30 C29 C9 117.6(11)
C30 C29 C3 123.6(10)
C9 C29 C3 118.7(10)
C29 C30 C2 122.8(11)
C29 C30 O5 115.8(10)
C2 C30 O5 121.4(10)
C42 C31 C49 105.7(16)
C42 C31 C27 114.4(13)
C49 C31 C27 112.7(14)
C42 C31 C39 102.9(14)
C49 C31 C39 110.2(15)
C27 C31 C39 110.3(11)
C51 C32 C50 118.0(14)
C51 C32 C24 115.9(13)
C50 C32 C24 117.8(13)
C51 C32 C52 97.7(12)
C50 C32 C52 100.3(12)
C24 C32 C52 101.1(16)
O2 C33 C35 122.1(9)
O2 C33 C1 116.3(10)
C35 C33 C1 121.6(10)
C1 C34 C24 122.5(10)
C1 C34 H34 118.7
C24 C34 H34 118.7
C10 C35 C33 118.4(10)
C10 C35 C5 118.8(10)
C33 C35 C5 122.7(10)
N2 C36 C15 111.0(10)
N2 C36 H36A 109.4
C15 C36 H36A 109.4
N2 C36 H36B 109.4
C15 C36 H36B 109.4
H36A C36 H36B 108.0
O6 C37 N2 123.6(12)
O6 C37 C20 118.8(12)
N2 C37 C20 117.7(11)
C16 C38 H38A 109.5
C16 C38 H38B 109.5
H38A C38 H38B 109.5
C16 C38 H38C 109.5
H38A C38 H38C 109.5
H38B C38 H38C 109.5
C31 C39 H39A 109.5
C31 C39 H39B 109.5
H39A C39 H39B 109.5
C31 C39 H39C 109.5
H39A C39 H39C 109.5
H39B C39 H39C 109.5
C23 C40 H40A 109.5
C23 C40 H40B 109.5
H40A C40 H40B 109.5
C23 C40 H40C 109.5
H40A C40 H40C 109.5
H40B C40 H40C 109.5
C23 C41 H41A 109.5
C23 C41 H41B 109.5
H41A C41 H41B 109.5
C23 C41 H41C 109.5
H41A C41 H41C 109.5
H41B C41 H41C 109.5
C31 C42 H42A 109.5
C31 C42 H42B 109.5
H42A C42 H42B 109.5
C31 C42 H42C 109.5
H42A C42 H42C 109.5
H42B C42 H42C 109.5
C16 C43 H43A 109.5
C16 C43 H43B 109.5
H43A C43 H43B 109.5
C16 C43 H43C 109.5
H43A C43 H43C 109.5
H43B C43 H43C 109.5
C16 C44 H44A 109.5
C16 C44 H44B 109.5
H44A C44 H44B 109.5
C16 C44 H44C 109.5
H44A C44 H44C 109.5
H44B C44 H44C 109.5
C23 C45 H45A 109.5
C23 C45 H45B 109.5
H45A C45 H45B 109.5
C23 C45 H45C 109.5
H45A C45 H45C 109.5
H45B C45 H45C 109.5
N3 C46 C47 174(2)
C46 C47 H47A 109.5
C46 C47 H47B 109.5
H47A C47 H47B 109.5
C46 C47 H47C 109.5
H47A C47 H47C 109.5
H47B C47 H47C 109.5
O3 C48 N1 126.3(12)
O3 C48 C7 117.3(13)
N1 C48 C7 116.4(11)
C31 C49 H49A 109.5
C31 C49 H49B 109.5
H49A C49 H49B 109.5
C31 C49 H49C 109.5
H49A C49 H49C 109.5
H49B C49 H49C 109.5
C32 C50 H50A 109.5
C32 C50 H50B 109.5
H50A C50 H50B 109.5
C32 C50 H50C 109.5
H50A C50 H50C 109.5
H50B C50 H50C 109.5
C32 C51 H51A 109.5
C32 C51 H51B 109.5
H51A C51 H51B 109.5
C32 C51 H51C 109.5
H51A C51 H51C 109.5
H51B C51 H51C 109.5
C32 C52 H52A 109.5
C32 C52 H52B 109.5
H52A C52 H52B 109.5
C32 C52 H52C 109.5
H52A C52 H52C 109.5
H52B C52 H52C 109.5
C53 O7 H7 109.5
O7 C53 C54 101.3(12)
O7 C53 H53A 111.5
C54 C53 H53A 111.5
O7 C53 H53B 111.5
C54 C53 H53B 111.5
H53A C53 H53B 109.3
C53 C54 H54A 109.5
C53 C54 H54B 109.5
H54A C54 H54B 109.5
C53 C54 H54C 109.5
H54A C54 H54C 109.5
H54B C54 H54C 109.5

loop_
_geom_bond_atom_site_label_1
_geom_bond_atom_site_label_2
_geom_bond_distance
O1 C22 1.411(11)
O1 C7 1.426(11)
O2 C33 1.375(11)
O2 H2 0.8200
O3 C48 1.235(12)
O4 C18 1.396(12)
O4 C20 1.433(11)
O5 C30 1.394(12)
O5 H5 0.8200
O6 C37 1.244(12)
N1 C48 1.302(14)
N1 C15 1.458(14)
N1 H1 0.8600
N2 C37 1.297(13)
N2 C36 1.396(13)
N2 H2A 0.8600
N3 C46 1.12(2)
C1 C34 1.364(14)
C1 C33 1.393(13)
C1 C14 1.515(14)
C2 C30 1.365(14)
C2 C17 1.396(14)
C2 C21 1.516(14)
C3 C29 1.490(14)
C3 C26 1.508(14)
C3 H3A 0.9700
C3 H3B 0.9700
C4 C8 1.363(14)
C4 C18 1.419(14)
C4 C14 1.475(14)
C5 C35 1.501(13)
C5 C12 1.525(13)
C5 H5A 0.9700
C5 H5B 0.9700
C6 C26 1.378(14)
C6 C19 1.399(14)
C6 H6 0.9300
C7 C48 1.493(15)
C7 H7A 0.9700
C7 H7B 0.9700
C8 C28 1.375(14)
C8 H8 0.9300
C9 C29 1.417(14)
C9 C27 1.416(15)
C9 H9 0.9300
C10 C35 1.355(13)
C10 C24 1.395(14)
C10 H10 0.9300
C11 C25 1.370(14)
C11 C18 1.374(14)
C11 C21 1.511(15)
C12 C22 1.373(14)
C12 C13 1.380(13)
C13 C19 1.372(14)
C13 H13 0.9300
C14 H14A 0.9700
C14 H14B 0.9700
C15 C36 1.527(16)
C15 H15A 0.9700
C15 H15B 0.9700
C16 C28 1.492(16)
C16 C43 1.503(17)
C16 C38 1.509(19)
C16 C44 1.54(2)
C17 C27 1.356(14)
C17 H17 0.9300
C19 C23 1.539(16)
C20 C37 1.498(15)
C20 H20A 0.9700
C20 H20B 0.9700
C21 H21A 0.9700
C21 H21B 0.9700
C22 C26 1.368(13)
C23 C45 1.477(18)
C23 C41 1.521(19)
C23 C40 1.535(16)
C24 C34 1.395(14)
C24 C32 1.503(16)
C25 C28 1.435(15)
C25 H25 0.9300
C27 C31 1.518(16)
C29 C30 1.365(14)
C31 C42 1.40(2)
C31 C49 1.45(2)
C31 C39 1.53(2)
C32 C51 1.380(17)
C32 C50 1.409(17)
C32 C52 1.52(2)
C33 C35 1.381(13)
C34 H34 0.9300
C36 H36A 0.9700
C36 H36B 0.9700
C38 H38A 0.9600
C38 H38B 0.9600
C38 H38C 0.9600
C39 H39A 0.9600
C39 H39B 0.9600
C39 H39C 0.9600
C40 H40A 0.9600
C40 H40B 0.9600
C40 H40C 0.9600
C41 H41A 0.9600
C41 H41B 0.9600
C41 H41C 0.9600
C42 H42A 0.9600
C42 H42B 0.9600
C42 H42C 0.9600
C43 H43A 0.9600
C43 H43B 0.9600
C43 H43C 0.9600
C44 H44A 0.9600
C44 H44B 0.9600
C44 H44C 0.9600
C45 H45A 0.9600
C45 H45B 0.9600
C45 H45C 0.9600
C46 C47 1.42(2)
C47 H47A 0.9600
C47 H47B 0.9600
C47 H47C 0.9600
C49 H49A 0.9600
C49 H49B 0.9600
C49 H49C 0.9600
C50 H50A 0.9600
C50 H50B 0.9600
C50 H50C 0.9600
C51 H51A 0.9600
C51 H51B 0.9600
C51 H51C 0.9600
C52 H52A 0.9600
C52 H52B 0.9600
C52 H52C 0.9600
O7 C53 1.35(2)
O7 H7 0.8200
C53 C54 1.5777
C53 H53A 0.9700
C53 H53B 0.9700
C54 H54A 0.9600
C54 H54B 0.9600
C54 H54C 0.9600

loop_
_geom_torsion_atom_site_label_1
_geom_torsion_atom_site_label_2
_geom_torsion_atom_site_label_3
_geom_torsion_atom_site_label_4
_geom_torsion
C22 O1 C7 C48 -170.2(9)
C18 C4 C8 C28 -1.9(16)
C14 C4 C8 C28 171.3(10)
C35 C5 C12 C22 -89.6(12)
C35 C5 C12 C13 85.1(12)
C22 C12 C13 C19 -0.0(15)
C5 C12 C13 C19 -175.1(9)
C8 C4 C14 C1 -69.7(13)
C18 C4 C14 C1 103.0(12)
C34 C1 C14 C4 85.2(12)
C33 C1 C14 C4 -88.7(12)
C48 N1 C15 C36 89.9(13)
C30 C2 C17 C27 0.2(16)
C21 C2 C17 C27 177.9(10)
C25 C11 C18 O4 -178.5(9)
C21 C11 C18 O4 -4.1(14)
C25 C11 C18 C4 -2.1(16)
C21 C11 C18 C4 172.3(9)
C20 O4 C18 C11 -93.5(11)
C20 O4 C18 C4 89.9(11)
C8 C4 C18 C11 2.8(15)
C14 C4 C18 C11 -170.3(9)
C8 C4 C18 O4 179.2(9)
C14 C4 C18 O4 6.0(15)
C12 C13 C19 C6 4.6(16)
C12 C13 C19 C23 -173.4(10)
C26 C6 C19 C13 -3.0(16)
C26 C6 C19 C23 175.0(10)
C18 O4 C20 C37 -170.6(9)
C25 C11 C21 C2 80.7(12)
C18 C11 C21 C2 -93.6(12)
C30 C2 C21 C11 81.8(13)
C17 C2 C21 C11 -95.8(12)
C13 C12 C22 C26 -6.7(15)
C5 C12 C22 C26 168.1(9)
C13 C12 C22 O1 177.1(8)
C5 C12 C22 O1 -8.1(14)
C7 O1 C22 C26 94.9(11)
C7 O1 C22 C12 -88.7(11)
C13 C19 C23 C45 -50.5(16)
C6 C19 C23 C45 131.6(12)
C13 C19 C23 C41 64.4(14)
C6 C19 C23 C41 -113.5(13)
C13 C19 C23 C40 -179.2(11)
C6 C19 C23 C40 2.9(16)
C35 C10 C24 C34 -3.0(15)
C35 C10 C24 C32 177.2(11)
C18 C11 C25 C28 0.3(16)
C21 C11 C25 C28 -174.3(9)
C12 C22 C26 C6 8.2(15)
O1 C22 C26 C6 -175.6(8)
C12 C22 C26 C3 -171.4(9)
O1 C22 C26 C3 4.8(14)
C19 C6 C26 C22 -3.0(15)
C19 C6 C26 C3 176.6(9)
C29 C3 C26 C22 101.7(12)
C29 C3 C26 C6 -77.9(12)
C2 C17 C27 C9 -0.5(16)
C2 C17 C27 C31 178.5(10)
C29 C9 C27 C17 -1.0(16)
C29 C9 C27 C31 -180.0(10)
C4 C8 C28 C25 0.3(16)
C4 C8 C28 C16 177.1(11)
C11 C25 C28 C8 0.6(16)
C11 C25 C28 C16 -176.3(10)
C43 C16 C28 C8 -96.7(14)
C38 C16 C28 C8 141.7(13)
C44 C16 C28 C8 22.6(18)
C43 C16 C28 C25 79.9(15)
C38 C16 C28 C25 -41.6(17)
C44 C16 C28 C25 -160.8(13)
C27 C9 C29 C30 2.6(16)
C27 C9 C29 C3 -176.1(9)
C26 C3 C29 C30 -91.1(12)
C26 C3 C29 C9 87.4(12)
C9 C29 C30 C2 -2.9(16)
C3 C29 C30 C2 175.7(10)
C9 C29 C30 O5 179.1(9)
C3 C29 C30 O5 -2.3(15)
C17 C2 C30 C29 1.5(16)
C21 C2 C30 C29 -176.0(10)
C17 C2 C30 O5 179.5(9)
C21 C2 C30 O5 2.0(16)
C17 C27 C31 C42 28.7(19)
C9 C27 C31 C42 -152.3(14)
C17 C27 C31 C49 -92.2(18)
C9 C27 C31 C49 86.8(17)
C17 C27 C31 C39 144.2(13)
C9 C27 C31 C39 -36.9(16)
C34 C24 C32 C51 -49.3(17)
C10 C24 C32 C51 130.5(13)
C34 C24 C32 C50 163.0(13)
C10 C24 C32 C50 -17.3(19)
C34 C24 C32 C52 55.0(15)
C10 C24 C32 C52 -125.2(14)
C34 C1 C33 O2 179.3(9)
C14 C1 C33 O2 -6.7(14)
C34 C1 C33 C35 -2.6(15)
C14 C1 C33 C35 171.4(9)
C33 C1 C34 C24 1.8(16)
C14 C1 C34 C24 -172.3(9)
C10 C24 C34 C1 0.9(16)
C32 C24 C34 C1 -179.3(10)
C24 C10 C35 C33 2.3(15)
C24 C10 C35 C5 -176.6(9)
O2 C33 C35 C10 178.6(9)
C1 C33 C35 C10 0.6(15)
O2 C33 C35 C5 -2.5(15)
C1 C33 C35 C5 179.5(9)
C12 C5 C35 C10 -95.9(11)
C12 C5 C35 C33 85.2(12)
C37 N2 C36 C15 91.6(12)
N1 C15 C36 N2 59.6(14)
C36 N2 C37 O6 6.8(17)
C36 N2 C37 C20 -173.2(10)
O4 C20 C37 O6 -151.9(9)
O4 C20 C37 N2 28.0(13)
C15 N1 C48 O3 10.3(18)
C15 N1 C48 C7 -169.6(10)
O1 C7 C48 O3 -156.2(10)
O1 C7 C48 N1 23.7(14)
